data_7118670
loop_
_publ_author_name
'Jiang, Wei'
'Yang, Jin'
'Liu, Ying-Ying'
'Ma, Jian-Fang'

_publ_section_title
;
 Porphyrin-based mixed-valent Ag(I)/Ag(II) and Cu(I)/Cu(II) networks as
 efficient heterogeneous catalysts for the azide-alkyne "click" reaction
 and promising oxidation of ethylbenzene
;
_journal_coden_ASTM CHCOFS
_journal_issue 7
_journal_name_full
;
 Chemical Communications (Cambridge, United Kingdom)
;
_journal_page_first 1373
_journal_page_last 1376
_journal_paper_doi 10.1039/c5cc08456c
_journal_volume 52
_journal_year 2016
_chemical_formula_moiety 'C158 H108 Ag4 N42 O6'
_chemical_formula_sum 'C158 H108 Ag4 N42 O6'
_chemical_formula_weight 3122.30
_space_group_IT_number 15
_symmetry_cell_setting monoclinic
_symmetry_space_group_name_Hall '-C 2yc'
_symmetry_space_group_name_H-M 'C 1 2/c 1'
_atom_sites_solution_hydrogens geom
_atom_sites_solution_primary direct
_atom_sites_solution_secondary difmap
_audit_creation_method SHELXL-97
_audit_update_record
;
2015-11-16 deposited with the CCDC.
2015-11-23 downloaded from the CCDC.
;
_cell_angle_alpha 90.00
_cell_angle_beta 95.971(5)
_cell_angle_gamma 90.00
_cell_formula_units_Z 4
_cell_length_a 22.3750(14)
_cell_length_b 17.7880(10)
_cell_length_c 35.5640(19)
_cell_measurement_reflns_used 5058
_cell_measurement_temperature 293(2)
_cell_measurement_theta_max 29.2787
_cell_measurement_theta_min 3.0795
_cell_volume 14077.9(14)
_computing_cell_refinement CrysAlis
_computing_data_collection 'CrysAlis (Oxford Diffraction, 2006)'
_computing_data_reduction CrysAlis
_computing_structure_refinement 'SHELXL-97 (Sheldrick, 2008)'
_computing_structure_solution 'SHELXS-97 (Sheldrick, 1997)'
_diffrn_ambient_temperature 293(2)
_diffrn_detector_area_resol_mean 10.0
_diffrn_measured_fraction_theta_full 0.990
_diffrn_measured_fraction_theta_max 0.843
_diffrn_measurement_device_type 'Oxford Diffraction Gemini R Ultra'
_diffrn_measurement_method '\w scan'
_diffrn_radiation_monochromator graphite
_diffrn_radiation_source 'fine-focus sealed tube'
_diffrn_radiation_type MoK\a
_diffrn_radiation_wavelength 0.71069
_diffrn_reflns_av_R_equivalents 0.0615
_diffrn_reflns_av_unetI/netI 0.1109
_diffrn_reflns_limit_h_max 30
_diffrn_reflns_limit_h_min -29
_diffrn_reflns_limit_k_max 21
_diffrn_reflns_limit_k_min -23
_diffrn_reflns_limit_l_max 49
_diffrn_reflns_limit_l_min -38
_diffrn_reflns_number 30672
_diffrn_reflns_theta_full 25.00
_diffrn_reflns_theta_max 29.34
_diffrn_reflns_theta_min 3.15
_exptl_absorpt_coefficient_mu 0.623
_exptl_absorpt_correction_T_max 1.00000
_exptl_absorpt_correction_T_min 0.84588
_exptl_absorpt_correction_type multi-scan
_exptl_absorpt_process_details
;
CrysAlis (Oxford Diffraction, 2006) 
;
_exptl_crystal_colour purple
_exptl_crystal_density_diffrn 1.473
_exptl_crystal_density_method 'not measured'
_exptl_crystal_description block
_exptl_crystal_F_000 6344
_exptl_crystal_size_max 0.32
_exptl_crystal_size_mid 0.15
_exptl_crystal_size_min 0.13
_refine_diff_density_max 1.323
_refine_diff_density_min -0.477
_refine_diff_density_rms 0.101
_refine_ls_extinction_method none
_refine_ls_goodness_of_fit_ref 1.008
_refine_ls_hydrogen_treatment mixed
_refine_ls_matrix_type full
_refine_ls_number_parameters 930
_refine_ls_number_reflns 16317
_refine_ls_number_restraints 21
_refine_ls_restrained_S_all 1.009
_refine_ls_R_factor_all 0.1714
_refine_ls_R_factor_gt 0.0845
_refine_ls_shift/su_max 0.009
_refine_ls_shift/su_mean 0.000
_refine_ls_structure_factor_coef Fsqd
_refine_ls_weighting_details 'calc w=1/[\s^2^(Fo^2^)+(0.1149P)^2^+0.0000P] where P=(Fo^2^+2Fc^2^)/3'
_refine_ls_weighting_scheme calc
_refine_ls_wR_factor_gt 0.1990
_refine_ls_wR_factor_ref 0.2543
_reflns_number_gt 7710
_reflns_number_total 16317
_reflns_threshold_expression >2\s(I)
_cod_duplicate_entry 7118454
_cod_data_source_file c5cc08456c2.cif
_cod_data_source_block Compound-2
_cod_original_sg_symbol_H-M 'C 2/c'
_cod_database_code 7118670

loop_
_symmetry_equiv_pos_as_xyz
'x, y, z'
'-x, y, -z+1/2'
'x+1/2, y+1/2, z'
'-x+1/2, y+1/2, -z+1/2'
'-x, -y, -z'
'x, -y, z-1/2'
'-x+1/2, -y+1/2, -z'
'x+1/2, -y+1/2, z-1/2'

loop_
_atom_site_label
_atom_site_type_symbol
_atom_site_fract_x
_atom_site_fract_y
_atom_site_fract_z
_atom_site_U_iso_or_equiv
_atom_site_adp_type
_atom_site_occupancy
_atom_site_symmetry_multiplicity
_atom_site_calc_flag
_atom_site_refinement_flags
_atom_site_disorder_assembly
_atom_site_disorder_group
Ag1 Ag 0.25996(2) -0.05185(3) -0.000905(13) 0.05296(18) Uani 1 1 d . . .
Ag2 Ag 0.12535(4) -0.20207(6) 0.246715(18) 0.1132(3) Uani 1 1 d D . .
C1 C 0.3115(3) -0.1435(3) 0.06831(18) 0.0509(14) Uani 1 1 d . . .
C2 C 0.3401(3) -0.2129(4) 0.0778(2) 0.0643(18) Uani 1 1 d . . .
H2 H 0.3472 -0.2333 0.1019 0.077 Uiso 1 1 calc R . .
C3 C 0.3552(3) -0.2440(4) 0.0457(2) 0.0646(18) Uani 1 1 d . . .
H3 H 0.3756 -0.2891 0.0435 0.078 Uiso 1 1 calc R . .
C4 C 0.3341(3) -0.1953(3) 0.01585(18) 0.0506(14) Uani 1 1 d . . .
C5 C 0.3364(3) -0.2087(3) -0.02265(19) 0.0554(16) Uani 1 1 d . . .
C6 C 0.3759(3) -0.2746(4) -0.03185(19) 0.0567(16) Uani 1 1 d . . .
C7 C 0.4369(3) -0.2708(4) -0.0254(2) 0.0654(18) Uani 1 1 d . . .
H7 H 0.4553 -0.2269 -0.0159 0.078 Uiso 1 1 calc R . .
C8 C 0.4717(3) -0.3326(4) -0.0332(2) 0.0666(18) Uani 1 1 d . . .
H8 H 0.5134 -0.3299 -0.0291 0.080 Uiso 1 1 calc R . .
C9 C 0.4453(3) -0.3961(3) -0.04643(18) 0.0537(15) Uani 1 1 d . . .
C10 C 0.3837(3) -0.4022(4) -0.0535(2) 0.071(2) Uani 1 1 d . . .
H10 H 0.3658 -0.4462 -0.0632 0.085 Uiso 1 1 calc R . .
C11 C 0.3500(3) -0.3412(4) -0.0456(2) 0.0680(19) Uani 1 1 d . . .
H11 H 0.3083 -0.3445 -0.0497 0.082 Uiso 1 1 calc R . .
C12 C 0.5368(3) -0.4800(4) -0.0394(2) 0.0690(19) Uani 1 1 d . . .
H12 H 0.5615 -0.4529 -0.0216 0.083 Uiso 1 1 calc R . .
C13 C 0.5501(3) -0.5455(4) -0.0551(2) 0.073(2) Uani 1 1 d . . .
H13 H 0.5857 -0.5727 -0.0508 0.088 Uiso 1 1 calc R . .
C14 C 0.4995(3) -0.5643(3) -0.0791(2) 0.0623(17) Uani 1 1 d . . .
C15 C 0.4872(3) -0.6295(4) -0.1039(2) 0.073(2) Uani 1 1 d . . .
C16 C 0.5193(5) -0.7344(7) -0.1298(5) 0.176(7) Uani 1 1 d . . .
H16 H 0.5488 -0.7705 -0.1318 0.211 Uiso 1 1 calc R . .
C17 C 0.4648(7) -0.7422(8) -0.1508(6) 0.207(9) Uani 1 1 d . . .
H17 H 0.4603 -0.7781 -0.1699 0.249 Uiso 1 1 calc R . .
C18 C 0.4323(4) -0.6420(5) -0.1223(3) 0.103(3) Uani 1 1 d . . .
H18 H 0.4023 -0.6072 -0.1190 0.123 Uiso 1 1 calc R . .
C19 C 0.3063(3) -0.1714(3) -0.05307(18) 0.0525(15) Uani 1 1 d . . .
C20 C 0.3057(3) -0.1890(4) -0.09235(19) 0.0658(18) Uani 1 1 d . . .
H20 H 0.3277 -0.2271 -0.1023 0.079 Uiso 1 1 calc R . .
C21 C 0.2689(3) -0.1421(4) -0.11212(19) 0.0627(17) Uani 1 1 d . . .
H21 H 0.2589 -0.1429 -0.1382 0.075 Uiso 1 1 calc R . .
C22 C 0.2470(3) -0.0893(4) -0.08556(18) 0.0558(16) Uani 1 1 d . . .
C23 C 0.2093(3) -0.0283(4) -0.09493(17) 0.0567(16) Uani 1 1 d . . .
C24 C 0.1828(3) -0.0218(4) -0.13503(19) 0.0621(17) Uani 1 1 d . . .
C25 C 0.1395(4) -0.0721(4) -0.1495(2) 0.075(2) Uani 1 1 d . . .
H25 H 0.1288 -0.1115 -0.1344 0.089 Uiso 1 1 calc R . .
C26 C 0.1116(4) -0.0654(5) -0.1856(2) 0.084(2) Uani 1 1 d . . .
H26 H 0.0824 -0.0999 -0.1947 0.101 Uiso 1 1 calc R . .
C27 C 0.1268(4) -0.0080(5) -0.2081(2) 0.075(2) Uani 1 1 d . . .
C28 C 0.1722(4) 0.0403(5) -0.1955(2) 0.079(2) Uani 1 1 d . . .
H28 H 0.1851 0.0770 -0.2114 0.095 Uiso 1 1 calc R . .
C29 C 0.1984(4) 0.0338(5) -0.1589(2) 0.078(2) Uani 1 1 d . . .
H29 H 0.2277 0.0683 -0.1501 0.094 Uiso 1 1 calc R . .
C30 C 0.0663(5) -0.0501(7) -0.2673(3) 0.113(3) Uani 1 1 d . . .
H30 H 0.0601 -0.1004 -0.2618 0.136 Uiso 1 1 calc R . .
C31 C 0.0640(4) 0.0598(6) -0.2957(2) 0.086(3) Uani 1 1 d . . .
C32 C 0.0451(5) -0.0127(7) -0.2993(3) 0.121(4) Uani 1 1 d . . .
H32 H 0.0219 -0.0331 -0.3201 0.145 Uiso 1 1 calc R . .
C33 C 0.0542(4) 0.1215(7) -0.3218(2) 0.094(3) Uani 1 1 d . . .
C34 C 0.0099(4) 0.1152(8) -0.3536(2) 0.112(4) Uani 1 1 d . . .
H34 H -0.0128 0.0716 -0.3572 0.135 Uiso 1 1 calc R . .
C35 C 0.0759(5) 0.2399(7) -0.3394(3) 0.115(4) Uani 1 1 d . . .
H35 H 0.0984 0.2839 -0.3359 0.137 Uiso 1 1 calc R . .
C36 C 0.0325(7) 0.2327(11) -0.3712(3) 0.139(5) Uani 1 1 d . . .
H36 H 0.0261 0.2729 -0.3879 0.166 Uiso 1 1 calc R . .
C37 C 0.1938(3) 0.0288(3) -0.06985(17) 0.0504(14) Uani 1 1 d . . .
C38 C 0.1604(3) 0.0959(4) -0.0797(2) 0.0670(18) Uani 1 1 d . . .
H38 H 0.1440 0.1096 -0.1038 0.080 Uiso 1 1 calc R . .
C39 C 0.1570(3) 0.1354(3) -0.04781(18) 0.0546(15) Uani 1 1 d . . .
H39 H 0.1384 0.1818 -0.0461 0.065 Uiso 1 1 calc R . .
C40 C 0.1866(2) 0.0942(3) -0.01729(17) 0.0456(13) Uani 1 1 d . . .
C41 C 0.1908(3) 0.1118(3) 0.02066(18) 0.0481(14) Uani 1 1 d . . .
C42 C 0.1660(3) 0.1875(3) 0.03070(17) 0.0498(14) Uani 1 1 d . . .
C43 C 0.2041(3) 0.2475(4) 0.0400(2) 0.069(2) Uani 1 1 d . . .
H43 H 0.2453 0.2403 0.0402 0.083 Uiso 1 1 calc R . .
C44 C 0.1836(3) 0.3168(4) 0.0488(2) 0.0704(19) Uani 1 1 d . . .
H44 H 0.2104 0.3561 0.0544 0.084 Uiso 1 1 calc R . .
C45 C 0.1226(3) 0.3283(3) 0.04918(18) 0.0554(15) Uani 1 1 d . . .
C46 C 0.0838(3) 0.2691(4) 0.0416(2) 0.070(2) Uani 1 1 d . . .
H46 H 0.0427 0.2758 0.0424 0.083 Uiso 1 1 calc R . .
C47 C 0.1060(3) 0.1995(4) 0.0328(2) 0.072(2) Uani 1 1 d . . .
H47 H 0.0794 0.1596 0.0282 0.086 Uiso 1 1 calc R . .
C48 C 0.0373(3) 0.4891(4) 0.0556(2) 0.0655(18) Uani 1 1 d . . .
C49 C 0.1316(4) 0.4612(4) 0.0696(3) 0.093(3) Uani 1 1 d . . .
H49 H 0.1726 0.4634 0.0772 0.111 Uiso 1 1 calc R . .
C50 C 0.0926(4) 0.5187(5) 0.0697(3) 0.103(3) Uani 1 1 d . . .
H50 H 0.1009 0.5678 0.0775 0.123 Uiso 1 1 calc R . .
C51 C -0.0197(3) 0.5283(4) 0.0489(2) 0.070(2) Uani 1 1 d . . .
C52 C -0.0716(4) 0.6370(5) 0.0501(2) 0.084(2) Uani 1 1 d . . .
H52 H -0.0725 0.6886 0.0543 0.101 Uiso 1 1 calc R . .
C53 C -0.1246(4) 0.6010(6) 0.0379(3) 0.096(3) Uani 1 1 d . . .
H53 H -0.1608 0.6270 0.0364 0.115 Uiso 1 1 calc R . .
C54 C -0.0709(4) 0.4933(4) 0.0362(3) 0.086(2) Uani 1 1 d . . .
H54 H -0.0699 0.4415 0.0326 0.104 Uiso 1 1 calc R . .
C55 C 0.2157(3) 0.0698(3) 0.05109(17) 0.0501(14) Uani 1 1 d . . .
C56 C 0.2164(3) 0.0873(4) 0.09060(18) 0.0608(17) Uani 1 1 d . . .
H56 H 0.2010 0.1307 0.1006 0.073 Uiso 1 1 calc R . .
C57 C 0.2427(3) 0.0310(3) 0.11042(18) 0.0575(16) Uani 1 1 d . . .
H57 H 0.2489 0.0279 0.1366 0.069 Uiso 1 1 calc R . .
C58 C 0.2600(3) -0.0242(3) 0.08434(17) 0.0490(14) Uani 1 1 d . . .
C59 C 0.2884(3) -0.0925(4) 0.09353(18) 0.0553(15) Uani 1 1 d . . .
C60 C 0.2909(3) -0.1153(4) 0.13426(18) 0.0591(16) Uani 1 1 d . . .
C61 C 0.2383(3) -0.1273(5) 0.1502(2) 0.078(2) Uani 1 1 d . . .
H61 H 0.2017 -0.1206 0.1357 0.094 Uiso 1 1 calc R . .
C62 C 0.2390(4) -0.1487(6) 0.1866(2) 0.090(3) Uani 1 1 d . . .
H62 H 0.2030 -0.1550 0.1972 0.108 Uiso 1 1 calc R . .
C63 C 0.2927(4) -0.1612(5) 0.2081(2) 0.077(2) Uani 1 1 d . . .
C64 C 0.3448(4) -0.1480(5) 0.1937(2) 0.083(2) Uani 1 1 d . . .
H64 H 0.3812 -0.1535 0.2087 0.099 Uiso 1 1 calc R . .
C65 C 0.3435(3) -0.1265(5) 0.1568(2) 0.080(2) Uani 1 1 d . . .
H65 H 0.3797 -0.1192 0.1466 0.096 Uiso 1 1 calc R . .
C66 C 0.3388(5) -0.1939(12) 0.2726(4) 0.214(10) Uani 1 1 d . . .
H66 H 0.3791 -0.1882 0.2690 0.257 Uiso 1 1 calc R . .
C67 C 0.3171(6) -0.2147(12) 0.3051(4) 0.199(9) Uani 1 1 d . . .
H67 H 0.3393 -0.2257 0.3280 0.239 Uiso 1 1 calc R . .
C68 C 0.2549(5) -0.2162(6) 0.2975(2) 0.102(3) Uani 1 1 d . . .
C69 C 0.2096(5) -0.2364(5) 0.3215(2) 0.096(3) Uani 1 1 d . . .
C70 C 0.1147(6) -0.2564(8) 0.3300(3) 0.134(5) Uani 1 1 d . . .
H70 H 0.0740 -0.2568 0.3213 0.161 Uiso 1 1 calc R . .
C71 C 0.1309(7) -0.2746(8) 0.3670(3) 0.136(5) Uani 1 1 d . . .
H71 H 0.1009 -0.2892 0.3817 0.163 Uiso 1 1 calc R . .
C72 C 0.2241(6) -0.2512(6) 0.3601(3) 0.109(4) Uani 1 1 d . . .
H72 H 0.2639 -0.2452 0.3701 0.131 Uiso 1 1 calc R . .
C73 C 0.2354(13) -0.3639(16) 0.2241(8) 0.241(10) Uani 1 1 d U . .
H75 H 0.2735 -0.3513 0.2179 0.289 Uiso 1 1 calc R . .
C74 C 0.2835(16) -0.422(2) 0.2839(9) 0.332(16) Uani 1 1 d U . .
H76A H 0.3167 -0.4033 0.2715 0.498 Uiso 0.50 1 calc PR . .
H76B H 0.2888 -0.4746 0.2889 0.498 Uiso 0.50 1 calc PR . .
H76C H 0.2819 -0.3955 0.3074 0.498 Uiso 0.50 1 calc PR . .
H76D H 0.2749 -0.4456 0.3070 0.498 Uiso 0.50 1 calc PR . .
H76E H 0.3027 -0.3743 0.2896 0.498 Uiso 0.50 1 calc PR . .
H76F H 0.3097 -0.4534 0.2711 0.498 Uiso 0.50 1 calc PR . .
C75 C 0.1693(17) -0.434(2) 0.2777(10) 0.37(2) Uani 1 1 d U . .
H77A H 0.1325 -0.4249 0.2620 0.549 Uiso 0.50 1 calc PR . .
H77B H 0.1690 -0.4066 0.3010 0.549 Uiso 0.50 1 calc PR . .
H77C H 0.1729 -0.4869 0.2832 0.549 Uiso 0.50 1 calc PR . .
H77D H 0.1838 -0.4540 0.3021 0.549 Uiso 0.50 1 calc PR . .
H77E H 0.1473 -0.4723 0.2631 0.549 Uiso 0.50 1 calc PR . .
H77F H 0.1434 -0.3921 0.2809 0.549 Uiso 0.50 1 calc PR . .
N1 N 0.3082(2) -0.1351(2) 0.03053(13) 0.0436(11) Uani 1 1 d . . .
N2 N 0.2702(2) -0.1103(3) -0.05035(14) 0.0538(13) Uani 1 1 d . . .
N3 N 0.2096(2) 0.0296(2) -0.03197(13) 0.0458(11) Uani 1 1 d . . .
N4 N 0.2433(2) 0.0018(3) 0.04883(13) 0.0476(11) Uani 1 1 d . . .
N5 N 0.4806(2) -0.4607(3) -0.05411(16) 0.0591(14) Uani 1 1 d . . .
N6 N 0.4566(3) -0.5134(3) -0.07850(17) 0.0678(15) Uani 1 1 d . . .
N7 N 0.4180(5) -0.6994(6) -0.1445(3) 0.158(5) Uani 1 1 d . . .
N8 N 0.5310(3) -0.6767(5) -0.1068(3) 0.126(3) Uani 1 1 d . . .
N9 N 0.0979(3) 0.0007(5) -0.24526(18) 0.085(2) Uani 1 1 d . . .
N10 N 0.0963(3) 0.0695(4) -0.26255(17) 0.0793(18) Uani 1 1 d . . .
N11 N 0.0846(3) 0.1852(6) -0.31485(19) 0.095(2) Uani 1 1 d . . .
N12 N 0.0013(5) 0.1711(8) -0.3778(2) 0.129(4) Uani 1 1 d . . .
N13 N 0.1009(2) 0.4001(3) 0.05664(17) 0.0660(15) Uani 1 1 d . . .
N14 N 0.0415(2) 0.4160(3) 0.04791(16) 0.0616(14) Uani 1 1 d . . .
N15 N -0.1236(3) 0.5290(4) 0.0283(3) 0.105(3) Uani 1 1 d . . .
N16 N -0.0196(3) 0.6017(3) 0.05623(18) 0.0749(17) Uani 1 1 d . . .
N17 N 0.2926(3) -0.1833(5) 0.24687(19) 0.102(3) Uani 1 1 d . . .
N18 N 0.2403(3) -0.1950(4) 0.26178(17) 0.0807(19) Uani 1 1 d . . .
N19 N 0.1526(4) -0.2386(5) 0.30657(19) 0.102(3) Uani 1 1 d . . .
N20 N 0.1856(6) -0.2726(5) 0.3826(2) 0.111(3) Uani 1 1 d . . .
N21 N 0.2223(14) -0.4086(9) 0.2573(5) 0.262(11) Uani 1 1 d . . .
N22 N 0.0000 -0.2838(11) 0.2500 0.133(6) Uani 1 2 d SD . .
N23 N 0.5000 -0.7517(8) -0.2500 0.114(4) Uani 1 2 d S . .
O1 O 0.0510(4) -0.3108(6) 0.2497(4) 0.200(5) Uani 1 1 d D . .
O2 O 0.0000 -0.2139(10) 0.2500 0.171(6) Uani 1 2 d SD . .
O3 O 0.1863(8) -0.3456(8) 0.2056(4) 0.222(6) Uani 1 1 d . . .
O4 O 0.5420(5) -0.7172(6) -0.2355(3) 0.168(4) Uani 1 1 d . . .
O5 O 0.5000 -0.8151(8) -0.2500 0.246(10) Uani 1 2 d S . .

loop_
_atom_site_aniso_label
_atom_site_aniso_U_11
_atom_site_aniso_U_22
_atom_site_aniso_U_33
_atom_site_aniso_U_23
_atom_site_aniso_U_13
_atom_site_aniso_U_12
Ag1 0.0486(3) 0.0447(3) 0.0643(3) -0.0058(2) -0.0002(2) 0.0093(2)
Ag2 0.1064(6) 0.1601(8) 0.0687(4) 0.0223(4) -0.0124(4) 0.0028(5)
C1 0.043(3) 0.040(3) 0.068(4) -0.005(3) -0.001(3) 0.004(3)
C2 0.063(5) 0.052(4) 0.077(5) 0.005(3) 0.006(3) 0.014(3)
C3 0.073(5) 0.043(3) 0.076(5) -0.005(3) -0.004(4) 0.019(3)
C4 0.038(3) 0.040(3) 0.074(4) -0.011(3) 0.005(3) 0.007(3)
C5 0.045(4) 0.040(3) 0.082(5) -0.006(3) 0.006(3) 0.003(3)
C6 0.048(4) 0.045(3) 0.078(4) -0.008(3) 0.007(3) 0.008(3)
C7 0.055(5) 0.048(4) 0.093(5) -0.013(3) 0.004(4) 0.000(3)
C8 0.038(4) 0.056(4) 0.105(5) -0.012(4) 0.005(3) -0.001(3)
C9 0.047(4) 0.043(3) 0.072(4) -0.003(3) 0.010(3) 0.003(3)
C10 0.038(4) 0.049(4) 0.125(6) -0.012(4) 0.007(4) -0.003(3)
C11 0.029(3) 0.056(4) 0.119(6) -0.014(4) 0.011(3) 0.007(3)
C12 0.043(4) 0.059(4) 0.103(5) -0.016(4) -0.002(3) 0.001(3)
C13 0.047(4) 0.053(4) 0.118(6) -0.018(4) 0.004(4) 0.014(3)
C14 0.042(4) 0.043(3) 0.102(5) -0.014(3) 0.007(3) 0.007(3)
C15 0.048(4) 0.054(4) 0.118(6) -0.022(4) 0.008(4) 0.012(3)
C16 0.074(8) 0.108(8) 0.330(19) -0.134(11) -0.048(9) 0.034(6)
C17 0.132(13) 0.115(10) 0.36(2) -0.140(13) -0.050(14) 0.034(9)
C18 0.085(7) 0.083(6) 0.134(8) -0.041(6) -0.019(5) 0.022(5)
C19 0.040(3) 0.047(3) 0.069(4) -0.005(3) 0.003(3) 0.006(3)
C20 0.067(5) 0.056(4) 0.075(4) -0.023(3) 0.008(4) 0.006(4)
C21 0.064(4) 0.066(4) 0.057(4) -0.012(3) 0.005(3) 0.006(4)
C22 0.058(4) 0.050(4) 0.060(4) -0.012(3) 0.007(3) 0.005(3)
C23 0.052(4) 0.058(4) 0.057(4) -0.006(3) -0.006(3) -0.002(3)
C24 0.053(4) 0.059(4) 0.071(4) -0.010(4) -0.009(3) 0.002(3)
C25 0.073(5) 0.063(5) 0.084(5) 0.000(4) -0.007(4) -0.009(4)
C26 0.080(6) 0.086(6) 0.082(5) -0.016(5) -0.014(4) -0.019(5)
C27 0.067(5) 0.087(6) 0.065(4) -0.009(4) -0.012(4) -0.011(4)
C28 0.078(6) 0.082(5) 0.073(5) 0.000(4) -0.010(4) -0.024(4)
C29 0.076(5) 0.082(5) 0.071(5) -0.001(4) -0.016(4) -0.014(4)
C30 0.122(9) 0.128(9) 0.084(6) -0.014(6) -0.012(5) -0.046(7)
C31 0.071(5) 0.122(8) 0.060(5) -0.012(5) -0.008(4) -0.007(5)
C32 0.134(9) 0.152(10) 0.068(6) 0.007(6) -0.032(5) -0.056(8)
C33 0.074(6) 0.156(10) 0.050(4) -0.005(5) -0.003(4) 0.008(6)
C34 0.095(7) 0.180(11) 0.058(5) -0.001(6) -0.009(5) 0.014(7)
C35 0.111(8) 0.160(11) 0.070(6) 0.030(6) 0.002(5) 0.001(7)
C36 0.122(11) 0.203(16) 0.089(8) 0.032(9) 0.004(7) 0.033(11)
C37 0.045(4) 0.044(3) 0.060(4) 0.000(3) -0.001(3) 0.002(3)
C38 0.058(4) 0.070(5) 0.069(4) 0.003(4) -0.013(3) 0.004(4)
C39 0.046(4) 0.042(3) 0.074(4) -0.005(3) -0.004(3) 0.008(3)
C40 0.030(3) 0.036(3) 0.070(4) -0.006(3) -0.002(3) -0.001(2)
C41 0.032(3) 0.038(3) 0.073(4) -0.008(3) 0.004(3) 0.002(2)
C42 0.038(3) 0.044(3) 0.066(4) -0.004(3) -0.002(3) 0.002(3)
C43 0.042(4) 0.048(4) 0.116(6) -0.010(4) -0.002(4) 0.004(3)
C44 0.045(4) 0.051(4) 0.112(6) -0.011(4) -0.010(4) -0.003(3)
C45 0.047(4) 0.045(3) 0.073(4) -0.008(3) 0.002(3) -0.004(3)
C46 0.034(4) 0.052(4) 0.123(6) -0.006(4) 0.006(4) 0.001(3)
C47 0.034(4) 0.052(4) 0.127(6) -0.015(4) 0.000(4) -0.003(3)
C48 0.040(4) 0.052(4) 0.105(5) -0.014(4) 0.009(3) 0.001(3)
C49 0.048(5) 0.061(5) 0.164(8) -0.029(5) -0.010(5) -0.002(4)
C50 0.061(6) 0.056(5) 0.190(9) -0.042(6) 0.011(5) 0.001(4)
C51 0.061(5) 0.054(4) 0.098(5) -0.008(4) 0.027(4) 0.008(4)
C52 0.099(7) 0.063(5) 0.094(5) -0.004(4) 0.031(5) 0.028(5)
C53 0.065(6) 0.092(7) 0.134(8) 0.003(6) 0.027(5) 0.027(5)
C54 0.049(5) 0.055(4) 0.158(8) -0.011(5) 0.025(5) 0.001(4)
C55 0.036(3) 0.045(3) 0.067(4) -0.010(3) -0.005(3) -0.001(3)
C56 0.061(4) 0.053(4) 0.068(4) -0.018(3) 0.003(3) 0.010(3)
C57 0.064(4) 0.047(3) 0.059(4) -0.010(3) -0.004(3) 0.011(3)
C58 0.038(3) 0.051(3) 0.057(4) -0.012(3) -0.001(3) 0.002(3)
C59 0.037(3) 0.059(4) 0.068(4) -0.010(3) -0.004(3) 0.003(3)
C60 0.044(4) 0.058(4) 0.074(4) -0.007(3) -0.003(3) 0.013(3)
C61 0.052(5) 0.101(6) 0.079(5) 0.019(4) -0.010(3) 0.000(4)
C62 0.058(5) 0.142(8) 0.067(5) 0.024(5) -0.004(4) 0.000(5)
C63 0.063(5) 0.100(6) 0.066(4) 0.011(4) -0.003(4) 0.020(4)
C64 0.061(5) 0.116(7) 0.068(5) 0.000(4) -0.007(4) 0.025(5)
C65 0.050(5) 0.107(6) 0.084(5) -0.008(5) 0.008(4) 0.009(4)
C66 0.075(8) 0.44(3) 0.127(10) 0.140(14) -0.015(7) 0.050(12)
C67 0.109(10) 0.37(3) 0.110(9) 0.114(12) -0.020(7) 0.059(13)
C68 0.106(8) 0.123(8) 0.074(6) 0.024(5) -0.011(5) 0.040(6)
C69 0.125(9) 0.104(7) 0.058(5) 0.016(4) 0.009(5) 0.046(6)
C70 0.146(11) 0.179(13) 0.078(7) 0.034(7) 0.017(7) 0.011(9)
C71 0.153(13) 0.173(12) 0.085(8) 0.038(7) 0.028(8) 0.021(10)
C72 0.151(10) 0.104(7) 0.068(6) 0.013(5) -0.005(6) 0.058(7)
C73 0.248(13) 0.237(13) 0.239(13) -0.010(9) 0.033(9) 0.010(9)
C74 0.335(18) 0.329(18) 0.335(18) 0.004(10) 0.047(10) 0.016(10)
C75 0.37(2) 0.36(2) 0.37(2) 0.003(10) 0.038(10) 0.001(10)
N1 0.043(3) 0.033(2) 0.054(3) -0.003(2) 0.001(2) 0.006(2)
N2 0.055(3) 0.044(3) 0.062(3) -0.014(2) 0.005(2) 0.000(2)
N3 0.045(3) 0.035(2) 0.057(3) -0.005(2) -0.001(2) 0.002(2)
N4 0.038(3) 0.044(3) 0.060(3) -0.006(2) 0.002(2) 0.002(2)
N5 0.046(3) 0.048(3) 0.085(4) -0.011(3) 0.012(3) 0.003(2)
N6 0.053(4) 0.052(3) 0.098(4) -0.015(3) 0.002(3) 0.005(3)
N7 0.107(8) 0.114(7) 0.238(12) -0.087(8) -0.054(7) 0.013(6)
N8 0.051(4) 0.093(5) 0.228(9) -0.077(6) -0.018(5) 0.014(4)
N9 0.070(5) 0.109(6) 0.073(4) -0.020(4) -0.015(3) -0.006(4)
N10 0.079(5) 0.095(5) 0.060(4) -0.010(3) -0.013(3) -0.004(4)
N11 0.082(5) 0.139(7) 0.062(4) 0.001(5) -0.001(3) 0.001(5)
N12 0.127(9) 0.187(11) 0.068(5) 0.001(6) -0.014(5) 0.022(8)
N13 0.043(3) 0.046(3) 0.109(4) -0.014(3) 0.010(3) 0.006(3)
N14 0.051(4) 0.046(3) 0.088(4) -0.010(3) 0.009(3) 0.007(3)
N15 0.053(4) 0.071(5) 0.194(8) -0.006(5) 0.025(4) 0.009(4)
N16 0.073(4) 0.053(3) 0.099(4) -0.007(3) 0.016(3) 0.009(3)
N17 0.075(5) 0.146(7) 0.083(5) 0.034(4) -0.003(4) 0.042(5)
N18 0.082(5) 0.095(5) 0.061(4) 0.008(3) -0.010(3) 0.028(4)
N19 0.117(7) 0.133(7) 0.056(4) 0.012(4) 0.005(4) 0.010(5)
N20 0.160(9) 0.109(6) 0.064(5) 0.018(4) 0.015(6) 0.041(6)
N21 0.46(4) 0.161(13) 0.176(13) 0.040(11) 0.091(17) 0.133(17)
N22 0.086(11) 0.21(2) 0.098(8) 0.000 -0.003(7) 0.000
N23 0.115(12) 0.073(8) 0.156(12) 0.000 0.022(9) 0.000
O1 0.146(10) 0.206(12) 0.241(12) 0.003(9) -0.007(9) 0.014(9)
O2 0.149(13) 0.142(12) 0.234(16) 0.000 0.066(11) 0.000
O3 0.257(16) 0.202(12) 0.197(11) -0.025(9) -0.028(10) 0.015(11)
O4 0.136(8) 0.137(8) 0.221(10) -0.019(7) -0.027(7) -0.038(6)
O5 0.27(2) 0.071(9) 0.38(3) 0.000 -0.080(18) 0.000

loop_
_atom_type_symbol
_atom_type_description
_atom_type_scat_dispersion_real
_atom_type_scat_dispersion_imag
_atom_type_scat_source
C C 0.0033 0.0016 'International Tables Vol C Tables 4.2.6.8 and 6.1.1.4'
H H 0.0000 0.0000 'International Tables Vol C Tables 4.2.6.8 and 6.1.1.4'
N N 0.0061 0.0033 'International Tables Vol C Tables 4.2.6.8 and 6.1.1.4'
O O 0.0106 0.0060 'International Tables Vol C Tables 4.2.6.8 and 6.1.1.4'
Ag Ag -0.8971 1.1015 'International Tables Vol C Tables 4.2.6.8 and 6.1.1.4'

loop_
_geom_angle_atom_site_label_1
_geom_angle_atom_site_label_2
_geom_angle_atom_site_label_3
_geom_angle
_geom_angle_site_symmetry_1
_geom_angle_site_symmetry_3
N2 Ag1 N4 175.36(19) . .
N2 Ag1 N3 90.01(19) . .
N4 Ag1 N3 89.84(18) . .
N2 Ag1 N1 90.13(19) . .
N4 Ag1 N1 89.89(18) . .
N3 Ag1 N1 178.33(18) . .
N19 Ag2 N11 168.4(3) . 6_556
N19 Ag2 N10 116.5(3) . 6_556
N11 Ag2 N10 71.0(3) 6_556 6_556
N19 Ag2 O1 81.7(4) . .
N11 Ag2 O1 86.7(3) 6_556 .
N10 Ag2 O1 124.5(3) 6_556 .
N19 Ag2 N18 69.5(3) . .
N11 Ag2 N18 118.7(2) 6_556 .
N10 Ag2 N18 103.0(2) 6_556 .
O1 Ag2 N18 131.9(3) . .
N1 C1 C59 125.3(5) . .
N1 C1 C2 108.1(5) . .
C59 C1 C2 126.5(6) . .
C3 C2 C1 107.7(6) . .
C2 C3 C4 106.9(6) . .
N1 C4 C5 125.2(6) . .
N1 C4 C3 108.7(5) . .
C5 C4 C3 126.0(6) . .
C19 C5 C4 128.4(6) . .
C19 C5 C6 116.6(6) . .
C4 C5 C6 115.0(6) . .
C7 C6 C11 118.5(6) . .
C7 C6 C5 121.2(6) . .
C11 C6 C5 120.3(6) . .
C6 C7 C8 119.9(6) . .
C9 C8 C7 120.1(6) . .
C8 C9 C10 121.9(6) . .
C8 C9 N5 120.7(6) . .
C10 C9 N5 117.4(6) . .
C11 C10 C9 117.6(6) . .
C10 C11 C6 122.1(6) . .
C13 C12 N5 107.3(6) . .
C12 C13 C14 105.3(6) . .
N6 C14 C13 111.9(6) . .
N6 C14 C15 117.5(6) . .
C13 C14 C15 130.6(6) . .
N8 C15 C18 120.7(7) . .
N8 C15 C14 117.5(7) . .
C18 C15 C14 121.7(6) . .
N8 C16 C17 121.7(9) . .
N7 C17 C16 121.3(11) . .
N7 C18 C15 125.0(9) . .
N2 C19 C5 124.8(6) . .
N2 C19 C20 107.4(5) . .
C5 C19 C20 127.8(6) . .
C21 C20 C19 108.8(6) . .
C20 C21 C22 107.2(6) . .
N2 C22 C23 126.8(5) . .
N2 C22 C21 107.4(6) . .
C23 C22 C21 125.8(6) . .
C22 C23 C37 126.1(6) . .
C22 C23 C24 117.4(6) . .
C37 C23 C24 116.5(6) . .
C29 C24 C25 116.8(7) . .
C29 C24 C23 123.1(6) . .
C25 C24 C23 120.1(7) . .
C26 C25 C24 121.7(7) . .
C27 C26 C25 119.8(7) . .
C26 C27 C28 120.1(7) . .
C26 C27 N9 120.7(7) . .
C28 C27 N9 119.1(8) . .
C27 C28 C29 119.0(7) . .
C24 C29 C28 122.4(7) . .
N9 C30 C32 106.0(10) . .
N10 C31 C32 110.1(8) . .
N10 C31 C33 120.4(9) . .
C32 C31 C33 129.5(8) . .
C31 C32 C30 107.8(8) . .
N11 C33 C34 120.9(10) . .
N11 C33 C31 119.1(8) . .
C34 C33 C31 119.9(11) . .
N12 C34 C33 120.1(12) . .
N11 C35 C36 120.4(13) . .
N12 C36 C35 121.8(13) . .
N3 C37 C23 125.2(6) . .
N3 C37 C38 108.0(5) . .
C23 C37 C38 126.8(6) . .
C39 C38 C37 107.7(6) . .
C38 C39 C40 108.2(6) . .
C41 C40 N3 124.7(5) . .
C41 C40 C39 127.6(5) . .
N3 C40 C39 107.7(5) . .
C40 C41 C55 128.6(5) . .
C40 C41 C42 116.4(5) . .
C55 C41 C42 115.1(5) . .
C47 C42 C43 116.8(6) . .
C47 C42 C41 122.6(5) . .
C43 C42 C41 120.6(5) . .
C44 C43 C42 122.5(7) . .
C43 C44 C45 119.6(6) . .
C46 C45 C44 119.3(6) . .
C46 C45 N13 120.9(6) . .
C44 C45 N13 119.8(6) . .
C45 C46 C47 119.8(6) . .
C42 C47 C46 122.0(6) . .
N14 C48 C50 111.2(6) . .
N14 C48 C51 121.0(6) . .
C50 C48 C51 127.7(7) . .
N13 C49 C50 107.9(7) . .
C49 C50 C48 105.4(7) . .
N16 C51 C54 120.3(7) . .
N16 C51 C48 117.2(7) . .
C54 C51 C48 122.6(7) . .
N16 C52 C53 123.0(8) . .
N15 C53 C52 119.6(8) . .
C51 C54 N15 123.5(7) . .
N4 C55 C41 125.5(5) . .
N4 C55 C56 106.9(5) . .
C41 C55 C56 127.6(6) . .
C57 C56 C55 108.4(6) . .
C56 C57 C58 108.0(6) . .
N4 C58 C59 126.0(5) . .
N4 C58 C57 107.6(5) . .
C59 C58 C57 126.4(6) . .
C58 C59 C1 126.8(6) . .
C58 C59 C60 115.6(5) . .
C1 C59 C60 117.5(6) . .
C65 C60 C61 117.2(7) . .
C65 C60 C59 123.3(6) . .
C61 C60 C59 119.6(6) . .
C62 C61 C60 121.0(7) . .
C61 C62 C63 120.2(7) . .
C64 C63 C62 120.2(7) . .
C64 C63 N17 120.2(7) . .
C62 C63 N17 119.5(7) . .
C63 C64 C65 119.0(7) . .
C64 C65 C60 122.3(7) . .
N17 C66 C67 107.8(11) . .
C66 C67 C68 106.3(9) . .
N18 C68 C67 108.7(9) . .
N18 C68 C69 121.3(9) . .
C67 C68 C69 129.9(9) . .
N19 C69 C72 120.1(10) . .
N19 C69 C68 118.3(8) . .
C72 C69 C68 121.6(11) . .
N19 C70 C71 123.6(13) . .
N20 C71 C70 123.5(12) . .
N20 C72 C69 124.1(12) . .
O3 C73 N21 109(3) . .
C1 N1 C4 108.5(5) . .
C1 N1 Ag1 125.8(4) . .
C4 N1 Ag1 125.1(4) . .
C22 N2 C19 109.1(5) . .
C22 N2 Ag1 125.3(4) . .
C19 N2 Ag1 125.3(4) . .
C37 N3 C40 108.4(5) . .
C37 N3 Ag1 126.2(4) . .
C40 N3 Ag1 125.4(4) . .
C58 N4 C55 109.2(5) . .
C58 N4 Ag1 125.4(4) . .
C55 N4 Ag1 125.4(4) . .
N6 N5 C12 111.3(5) . .
N6 N5 C9 119.2(5) . .
C12 N5 C9 129.5(6) . .
C14 N6 N5 104.2(5) . .
C18 N7 C17 113.7(10) . .
C15 N8 C16 116.5(8) . .
C30 N9 N10 110.5(7) . .
C30 N9 C27 129.1(9) . .
N10 N9 C27 120.3(7) . .
C31 N10 N9 105.6(7) . .
C31 N10 Ag2 110.8(6) . 6
N9 N10 Ag2 143.4(5) . 6
C35 N11 C33 118.1(9) . .
C35 N11 Ag2 123.6(8) . 6
C33 N11 Ag2 115.6(6) . 6
C36 N12 C34 118.5(11) . .
C49 N13 N14 111.2(5) . .
C49 N13 C45 129.0(6) . .
N14 N13 C45 119.6(5) . .
C48 N14 N13 104.1(5) . .
C53 N15 C54 116.2(8) . .
C52 N16 C51 116.9(7) . .
C66 N17 N18 110.7(8) . .
C66 N17 C63 128.7(9) . .
N18 N17 C63 120.6(6) . .
C68 N18 N17 106.4(7) . .
C68 N18 Ag2 108.9(6) . .
N17 N18 Ag2 144.4(5) . .
C70 N19 C69 114.6(9) . .
C70 N19 Ag2 123.4(8) . .
C69 N19 Ag2 121.7(6) . .
C71 N20 C72 113.9(9) . .
C73 N21 C75 140(3) . .
C73 N21 C74 109(3) . .
C75 N21 C74 110(2) . .
O1 N22 O1 134.5(18) 2 .
O1 N22 O2 112.8(9) 2 .
O1 N22 O2 112.8(9) . .
O5 N23 O4 120.9(8) . 2_654
O5 N23 O4 120.9(8) . .
O4 N23 O4 118.1(16) 2_654 .
N22 O1 Ag2 108.1(8) . .

loop_
_geom_bond_atom_site_label_1
_geom_bond_atom_site_label_2
_geom_bond_distance
_geom_bond_site_symmetry_2
Ag1 N2 2.076(5) .
Ag1 N4 2.077(5) .
Ag1 N3 2.081(5) .
Ag1 N1 2.087(4) .
Ag2 N19 2.248(7) .
Ag2 N11 2.302(7) 6_556
Ag2 N10 2.459(7) 6_556
Ag2 O1 2.560(8) .
Ag2 N18 2.575(7) .
C1 N1 1.346(7) .
C1 C59 1.410(8) .
C1 C2 1.416(9) .
C2 C3 1.344(9) .
C3 C4 1.413(9) .
C4 N1 1.348(7) .
C4 C5 1.396(9) .
C5 C19 1.383(9) .
C5 C6 1.524(8) .
C6 C7 1.364(9) .
C6 C11 1.384(9) .
C7 C8 1.392(9) .
C8 C9 1.337(9) .
C9 C10 1.377(9) .
C9 N5 1.438(8) .
C10 C11 1.368(9) .
C12 C13 1.340(9) .
C12 N5 1.356(9) .
C13 C14 1.387(10) .
C14 N6 1.322(8) .
C14 C15 1.465(9) .
C15 N8 1.301(9) .
C15 C18 1.349(11) .
C16 N8 1.324(12) .
C16 C17 1.369(17) .
C17 N7 1.334(16) .
C18 N7 1.308(11) .
C19 N2 1.363(8) .
C19 C20 1.430(9) .
C20 C21 1.322(10) .
C21 C22 1.454(9) .
C22 N2 1.357(8) .
C22 C23 1.393(9) .
C23 C37 1.418(9) .
C23 C24 1.491(9) .
C24 C29 1.373(10) .
C24 C25 1.378(10) .
C25 C26 1.375(10) .
C26 C27 1.360(11) .
C27 C28 1.369(10) .
C27 N9 1.419(9) .
C28 C29 1.374(10) .
C30 N9 1.348(11) .
C30 C32 1.361(14) .
C31 N10 1.328(9) .
C31 C32 1.358(14) .
C31 C33 1.441(14) .
C33 N11 1.332(13) .
C33 C34 1.426(12) .
C34 N12 1.316(15) .
C35 N11 1.309(12) .
C35 C36 1.419(17) .
C36 N12 1.307(17) .
C37 N3 1.357(7) .
C37 C38 1.432(9) .
C38 C39 1.342(9) .
C39 C40 1.417(8) .
C40 C41 1.379(8) .
C40 N3 1.383(7) .
C41 C55 1.383(8) .
C41 C42 1.513(8) .
C42 C47 1.368(9) .
C42 C43 1.385(9) .
C43 C44 1.362(9) .
C44 C45 1.382(9) .
C45 C46 1.373(9) .
C45 N13 1.401(8) .
C46 C47 1.382(9) .
C48 N14 1.335(8) .
C48 C50 1.389(11) .
C48 C51 1.449(10) .
C49 N13 1.341(9) .
C49 C50 1.345(11) .
C51 N16 1.331(9) .
C51 C54 1.341(11) .
C52 N16 1.319(10) .
C52 C53 1.378(13) .
C53 N15 1.325(12) .
C54 N15 1.342(10) .
C55 N4 1.366(7) .
C55 C56 1.438(8) .
C56 C57 1.327(9) .
C57 C58 1.431(8) .
C58 N4 1.360(7) .
C58 C59 1.395(9) .
C59 C60 1.500(9) .
C60 C65 1.369(10) .
C60 C61 1.375(10) .
C61 C62 1.347(10) .
C62 C63 1.373(10) .
C63 C64 1.342(11) .
C63 N17 1.434(10) .
C64 C65 1.365(10) .
C66 N17 1.322(12) .
C66 C67 1.350(16) .
C67 C68 1.391(16) .
C68 N18 1.332(10) .
C68 C69 1.438(14) .
C69 N19 1.329(13) .
C69 C72 1.400(12) .
C70 N19 1.290(13) .
C70 C71 1.366(15) .
C71 N20 1.291(15) .
C72 N20 1.292(14) .
C73 O3 1.26(3) .
C73 N21 1.48(3) .
C74 N21 1.60(3) .
C75 N21 1.52(4) .
N5 N6 1.349(7) .
N9 N10 1.368(10) .
N10 Ag2 2.459(7) 6
N11 Ag2 2.302(7) 6
N13 N14 1.363(7) .
N17 N18 1.349(10) .
N22 O1 1.238(8) 2
N22 O1 1.238(8) .
N22 O2 1.245(9) .
N23 O5 1.129(16) .
N23 O4 1.193(10) 2_654
N23 O4 1.193(10) .

loop_
_geom_torsion_atom_site_label_1
_geom_torsion_atom_site_label_2
_geom_torsion_atom_site_label_3
_geom_torsion_atom_site_label_4
_geom_torsion
_geom_torsion_site_symmetry_1
_geom_torsion_site_symmetry_2
_geom_torsion_site_symmetry_3
_geom_torsion_site_symmetry_4
N1 C1 C2 C3 1.8(8) . . . .
C59 C1 C2 C3 180.0(6) . . . .
C1 C2 C3 C4 -2.0(8) . . . .
C2 C3 C4 N1 1.5(8) . . . .
C2 C3 C4 C5 -175.1(6) . . . .
N1 C4 C5 C19 -10.5(10) . . . .
C3 C4 C5 C19 165.6(7) . . . .
N1 C4 C5 C6 171.6(6) . . . .
C3 C4 C5 C6 -12.3(9) . . . .
C19 C5 C6 C7 111.0(7) . . . .
C4 C5 C6 C7 -70.9(8) . . . .
C19 C5 C6 C11 -71.5(8) . . . .
C4 C5 C6 C11 106.6(7) . . . .
C11 C6 C7 C8 0.7(11) . . . .
C5 C6 C7 C8 178.3(6) . . . .
C6 C7 C8 C9 -0.8(11) . . . .
C7 C8 C9 C10 1.1(11) . . . .
C7 C8 C9 N5 -179.3(6) . . . .
C8 C9 C10 C11 -1.3(11) . . . .
N5 C9 C10 C11 179.0(6) . . . .
C9 C10 C11 C6 1.3(12) . . . .
C7 C6 C11 C10 -1.0(11) . . . .
C5 C6 C11 C10 -178.6(7) . . . .
N5 C12 C13 C14 -0.8(9) . . . .
C12 C13 C14 N6 -0.1(9) . . . .
C12 C13 C14 C15 -180.0(8) . . . .
N6 C14 C15 N8 174.9(8) . . . .
C13 C14 C15 N8 -5.2(14) . . . .
N6 C14 C15 C18 -7.2(12) . . . .
C13 C14 C15 C18 172.7(9) . . . .
N8 C16 C17 N7 -11(3) . . . .
N8 C15 C18 N7 -1.3(18) . . . .
C14 C15 C18 N7 -179.1(11) . . . .
C4 C5 C19 N2 3.7(11) . . . .
C6 C5 C19 N2 -178.4(6) . . . .
C4 C5 C19 C20 -175.2(6) . . . .
C6 C5 C19 C20 2.6(10) . . . .
N2 C19 C20 C21 -2.4(8) . . . .
C5 C19 C20 C21 176.7(7) . . . .
C19 C20 C21 C22 3.3(8) . . . .
C20 C21 C22 N2 -3.1(8) . . . .
C20 C21 C22 C23 176.7(7) . . . .
N2 C22 C23 C37 8.1(11) . . . .
C21 C22 C23 C37 -171.6(7) . . . .
N2 C22 C23 C24 -172.1(6) . . . .
C21 C22 C23 C24 8.3(10) . . . .
C22 C23 C24 C29 -111.4(8) . . . .
C37 C23 C24 C29 68.5(9) . . . .
C22 C23 C24 C25 70.0(9) . . . .
C37 C23 C24 C25 -110.1(8) . . . .
C29 C24 C25 C26 -2.3(12) . . . .
C23 C24 C25 C26 176.4(7) . . . .
C24 C25 C26 C27 0.1(13) . . . .
C25 C26 C27 C28 3.8(13) . . . .
C25 C26 C27 N9 -178.9(7) . . . .
C26 C27 C28 C29 -5.5(13) . . . .
N9 C27 C28 C29 177.2(8) . . . .
C25 C24 C29 C28 0.5(12) . . . .
C23 C24 C29 C28 -178.1(7) . . . .
C27 C28 C29 C24 3.3(13) . . . .
N10 C31 C32 C30 0.1(13) . . . .
C33 C31 C32 C30 179.2(10) . . . .
N9 C30 C32 C31 -0.6(13) . . . .
N10 C31 C33 N11 9.3(13) . . . .
C32 C31 C33 N11 -169.7(10) . . . .
N10 C31 C33 C34 -167.3(8) . . . .
C32 C31 C33 C34 13.7(16) . . . .
N11 C33 C34 N12 4.3(15) . . . .
C31 C33 C34 N12 -179.2(9) . . . .
N11 C35 C36 N12 -2(2) . . . .
C22 C23 C37 N3 -5.5(11) . . . .
C24 C23 C37 N3 174.6(6) . . . .
C22 C23 C37 C38 173.0(7) . . . .
C24 C23 C37 C38 -6.9(10) . . . .
N3 C37 C38 C39 0.2(7) . . . .
C23 C37 C38 C39 -178.5(6) . . . .
C37 C38 C39 C40 -1.2(7) . . . .
C38 C39 C40 C41 -175.9(6) . . . .
C38 C39 C40 N3 1.7(7) . . . .
N3 C40 C41 C55 -2.5(9) . . . .
C39 C40 C41 C55 174.8(6) . . . .
N3 C40 C41 C42 176.5(5) . . . .
C39 C40 C41 C42 -6.2(9) . . . .
C40 C41 C42 C47 81.1(8) . . . .
C55 C41 C42 C47 -99.7(7) . . . .
C40 C41 C42 C43 -102.0(7) . . . .
C55 C41 C42 C43 77.2(8) . . . .
C47 C42 C43 C44 -3.7(11) . . . .
C41 C42 C43 C44 179.2(7) . . . .
C42 C43 C44 C45 1.1(12) . . . .
C43 C44 C45 C46 1.6(11) . . . .
C43 C44 C45 N13 -177.3(7) . . . .
C44 C45 C46 C47 -1.6(11) . . . .
N13 C45 C46 C47 177.3(7) . . . .
C43 C42 C47 C46 3.7(11) . . . .
C41 C42 C47 C46 -179.3(7) . . . .
C45 C46 C47 C42 -1.1(12) . . . .
N13 C49 C50 C48 -0.8(12) . . . .
N14 C48 C50 C49 1.4(11) . . . .
C51 C48 C50 C49 -178.3(8) . . . .
N14 C48 C51 N16 -178.0(7) . . . .
C50 C48 C51 N16 1.6(12) . . . .
N14 C48 C51 C54 2.4(12) . . . .
C50 C48 C51 C54 -177.9(9) . . . .
N16 C52 C53 N15 -6.4(13) . . . .
N16 C51 C54 N15 3.4(13) . . . .
C48 C51 C54 N15 -177.0(8) . . . .
C40 C41 C55 N4 2.4(10) . . . .
C42 C41 C55 N4 -176.7(5) . . . .
C40 C41 C55 C56 -175.9(6) . . . .
C42 C41 C55 C56 5.0(9) . . . .
N4 C55 C56 C57 -0.8(7) . . . .
C41 C55 C56 C57 177.7(6) . . . .
C55 C56 C57 C58 0.3(8) . . . .
C56 C57 C58 N4 0.4(7) . . . .
C56 C57 C58 C59 -179.3(6) . . . .
N4 C58 C59 C1 7.8(10) . . . .
C57 C58 C59 C1 -172.6(6) . . . .
N4 C58 C59 C60 -168.1(6) . . . .
C57 C58 C59 C60 11.5(9) . . . .
N1 C1 C59 C58 -1.9(10) . . . .
C2 C1 C59 C58 -179.7(7) . . . .
N1 C1 C59 C60 173.9(6) . . . .
C2 C1 C59 C60 -3.9(9) . . . .
C58 C59 C60 C65 -119.5(7) . . . .
C1 C59 C60 C65 64.2(9) . . . .
C58 C59 C60 C61 61.8(9) . . . .
C1 C59 C60 C61 -114.5(7) . . . .
C65 C60 C61 C62 0.5(12) . . . .
C59 C60 C61 C62 179.3(8) . . . .
C60 C61 C62 C63 -2.1(14) . . . .
C61 C62 C63 C64 3.8(15) . . . .
C61 C62 C63 N17 179.6(9) . . . .
C62 C63 C64 C65 -3.9(14) . . . .
N17 C63 C64 C65 -179.6(8) . . . .
C63 C64 C65 C60 2.3(14) . . . .
C61 C60 C65 C64 -0.6(12) . . . .
C59 C60 C65 C64 -179.3(8) . . . .
N17 C66 C67 C68 0(2) . . . .
C66 C67 C68 N18 -2(2) . . . .
C66 C67 C68 C69 178.3(15) . . . .
N18 C68 C69 N19 4.8(15) . . . .
C67 C68 C69 N19 -175.1(15) . . . .
N18 C68 C69 C72 -173.3(9) . . . .
C67 C68 C69 C72 7(2) . . . .
N19 C70 C71 N20 3(2) . . . .
N19 C69 C72 N20 5.1(15) . . . .
C68 C69 C72 N20 -176.8(10) . . . .
C59 C1 N1 C4 -179.0(6) . . . .
C2 C1 N1 C4 -0.9(7) . . . .
C59 C1 N1 Ag1 -7.5(8) . . . .
C2 C1 N1 Ag1 170.6(4) . . . .
C5 C4 N1 C1 176.3(6) . . . .
C3 C4 N1 C1 -0.4(7) . . . .
C5 C4 N1 Ag1 4.7(8) . . . .
C3 C4 N1 Ag1 -171.9(4) . . . .
N2 Ag1 N1 C1 -166.7(5) . . . .
N4 Ag1 N1 C1 8.7(5) . . . .
N3 Ag1 N1 C1 -72(6) . . . .
N2 Ag1 N1 C4 3.4(5) . . . .
N4 Ag1 N1 C4 178.8(5) . . . .
N3 Ag1 N1 C4 98(6) . . . .
C23 C22 N2 C19 -178.2(7) . . . .
C21 C22 N2 C19 1.5(7) . . . .
C23 C22 N2 Ag1 -4.4(10) . . . .
C21 C22 N2 Ag1 175.3(4) . . . .
C5 C19 N2 C22 -178.7(6) . . . .
C20 C19 N2 C22 0.4(7) . . . .
C5 C19 N2 Ag1 7.5(9) . . . .
C20 C19 N2 Ag1 -173.3(4) . . . .
N4 Ag1 N2 C22 88(2) . . . .
N3 Ag1 N2 C22 -0.3(5) . . . .
N1 Ag1 N2 C22 178.0(5) . . . .
N4 Ag1 N2 C19 -99(2) . . . .
N3 Ag1 N2 C19 172.4(5) . . . .
N1 Ag1 N2 C19 -9.2(5) . . . .
C23 C37 N3 C40 179.6(6) . . . .
C38 C37 N3 C40 0.9(7) . . . .
C23 C37 N3 Ag1 -0.1(9) . . . .
C38 C37 N3 Ag1 -178.9(4) . . . .
C41 C40 N3 C37 176.1(5) . . . .
C39 C40 N3 C37 -1.6(6) . . . .
C41 C40 N3 Ag1 -4.1(8) . . . .
C39 C40 N3 Ag1 178.1(4) . . . .
N2 Ag1 N3 C37 2.4(5) . . . .
N4 Ag1 N3 C37 -172.9(5) . . . .
N1 Ag1 N3 C37 -92(6) . . . .
N2 Ag1 N3 C40 -177.3(5) . . . .
N4 Ag1 N3 C40 7.4(4) . . . .
N1 Ag1 N3 C40 88(6) . . . .
C59 C58 N4 C55 178.8(6) . . . .
C57 C58 N4 C55 -0.9(7) . . . .
C59 C58 N4 Ag1 -3.2(8) . . . .
C57 C58 N4 Ag1 177.2(4) . . . .
C41 C55 N4 C58 -177.5(5) . . . .
C56 C55 N4 C58 1.1(6) . . . .
C41 C55 N4 Ag1 4.4(8) . . . .
C56 C55 N4 Ag1 -177.0(4) . . . .
N2 Ag1 N4 C58 87(2) . . . .
N3 Ag1 N4 C58 174.7(5) . . . .
N1 Ag1 N4 C58 -3.6(5) . . . .
N2 Ag1 N4 C55 -96(2) . . . .
N3 Ag1 N4 C55 -7.5(5) . . . .
N1 Ag1 N4 C55 174.1(5) . . . .
C13 C12 N5 N6 1.4(8) . . . .
C13 C12 N5 C9 179.5(7) . . . .
C8 C9 N5 N6 -157.9(7) . . . .
C10 C9 N5 N6 21.7(9) . . . .
C8 C9 N5 C12 24.2(10) . . . .
C10 C9 N5 C12 -156.2(7) . . . .
C13 C14 N6 N5 0.9(8) . . . .
C15 C14 N6 N5 -179.2(6) . . . .
C12 N5 N6 C14 -1.4(8) . . . .
C9 N5 N6 C14 -179.7(6) . . . .
C15 C18 N7 C17 -7(2) . . . .
C16 C17 N7 C18 12(3) . . . .
C18 C15 N8 C16 3.3(17) . . . .
C14 C15 N8 C16 -178.8(12) . . . .
C17 C16 N8 C15 3(3) . . . .
C32 C30 N9 N10 1.0(12) . . . .
C32 C30 N9 C27 176.5(9) . . . .
C26 C27 N9 C30 -18.8(14) . . . .
C28 C27 N9 C30 158.5(10) . . . .
C26 C27 N9 N10 156.3(8) . . . .
C28 C27 N9 N10 -26.4(12) . . . .
C32 C31 N10 N9 0.5(11) . . . .
C33 C31 N10 N9 -178.7(7) . . . .
C32 C31 N10 Ag2 -176.2(7) . . . 6
C33 C31 N10 Ag2 4.6(10) . . . 6
C30 N9 N10 C31 -0.9(10) . . . .
C27 N9 N10 C31 -176.9(7) . . . .
C30 N9 N10 Ag2 173.9(8) . . . 6
C27 N9 N10 Ag2 -2.1(13) . . . 6
C36 C35 N11 C33 3.8(15) . . . .
C36 C35 N11 Ag2 -157.0(9) . . . 6
C34 C33 N11 C35 -4.8(13) . . . .
C31 C33 N11 C35 178.6(8) . . . .
C34 C33 N11 Ag2 157.5(7) . . . 6
C31 C33 N11 Ag2 -19.1(11) . . . 6
C35 C36 N12 C34 1(2) . . . .
C33 C34 N12 C36 -2.4(17) . . . .
C50 C49 N13 N14 0.0(11) . . . .
C50 C49 N13 C45 175.5(8) . . . .
C46 C45 N13 C49 169.6(8) . . . .
C44 C45 N13 C49 -11.5(12) . . . .
C46 C45 N13 N14 -15.3(10) . . . .
C44 C45 N13 N14 163.6(6) . . . .
C50 C48 N14 N13 -1.3(9) . . . .
C51 C48 N14 N13 178.4(6) . . . .
C49 N13 N14 C48 0.8(8) . . . .
C45 N13 N14 C48 -175.1(6) . . . .
C52 C53 N15 C54 8.8(13) . . . .
C51 C54 N15 C53 -7.6(14) . . . .
C53 C52 N16 C51 1.9(11) . . . .
C54 C51 N16 C52 -0.4(11) . . . .
C48 C51 N16 C52 -180.0(7) . . . .
C67 C66 N17 N18 1(2) . . . .
C67 C66 N17 C63 -179.8(14) . . . .
C64 C63 N17 C66 -0.2(19) . . . .
C62 C63 N17 C66 -175.9(15) . . . .
C64 C63 N17 N18 178.5(9) . . . .
C62 C63 N17 N18 2.8(13) . . . .
C67 C68 N18 N17 2.4(14) . . . .
C69 C68 N18 N17 -177.5(9) . . . .
C67 C68 N18 Ag2 178.1(11) . . . .
C69 C68 N18 Ag2 -1.8(11) . . . .
C66 N17 N18 C68 -2.3(15) . . . .
C63 N17 N18 C68 178.7(8) . . . .
C66 N17 N18 Ag2 -175.4(12) . . . .
C63 N17 N18 Ag2 5.7(15) . . . .
N19 Ag2 N18 C68 -0.6(6) . . . .
N11 Ag2 N18 C68 -171.7(6) 6_556 . . .
N10 Ag2 N18 C68 113.1(6) 6_556 . . .
O1 Ag2 N18 C68 -57.9(8) . . . .
N19 Ag2 N18 N17 172.3(11) . . . .
N11 Ag2 N18 N17 1.3(11) 6_556 . . .
N10 Ag2 N18 N17 -74.0(10) 6_556 . . .
O1 Ag2 N18 N17 115.1(10) . . . .
C71 C70 N19 C69 -2.5(18) . . . .
C71 C70 N19 Ag2 -176.3(10) . . . .
C72 C69 N19 C70 -1.3(15) . . . .
C68 C69 N19 C70 -179.4(10) . . . .
C72 C69 N19 Ag2 172.6(7) . . . .
C68 C69 N19 Ag2 -5.5(13) . . . .
N11 Ag2 N19 C70 -46(2) 6_556 . . .
N10 Ag2 N19 C70 81.8(10) 6_556 . . .
O1 Ag2 N19 C70 -42.7(10) . . . .
N18 Ag2 N19 C70 176.6(10) . . . .
N11 Ag2 N19 C69 140.2(15) 6_556 . . .
N10 Ag2 N19 C69 -91.6(8) 6_556 . . .
O1 Ag2 N19 C69 144.0(8) . . . .
N18 Ag2 N19 C69 3.2(7) . . . .
C70 C71 N20 C72 0.5(19) . . . .
C69 C72 N20 C71 -4.4(16) . . . .
O3 C73 N21 C75 -6(5) . . . .
O3 C73 N21 C74 -172(2) . . . .
O1 N22 O1 Ag2 177.9(7) 2 . . .
O2 N22 O1 Ag2 -2.1(7) . . . .
N19 Ag2 O1 N22 109.1(8) . . . .
N11 Ag2 O1 N22 -71.6(7) 6_556 . . .
N10 Ag2 O1 N22 -7.4(9) 6_556 . . .
N18 Ag2 O1 N22 161.9(5) . . . .
